data_1502282
loop_
_publ_author_name
'Yang, Haishen'
'Gao, Yuzhe'
'Qiao, Xiaoxiao'
'Xie, Longguan'
'Xu, Xiaohua'

_publ_section_title
;
 Concise total synthesis of (-)-8-epigrosheimin.
;
_journal_issue 14
_journal_name_full 'Organic letters'
_journal_page_first 3670
_journal_page_last 3673
_journal_paper_doi 10.1021/ol201322w
_journal_volume 13
_journal_year 2011
_chemical_formula_sum 'C21 H24 N0 O4 S'
_chemical_formula_weight 372.46
_chemical_name_systematic
; 
 ? 
;
_space_group_IT_number 4
_symmetry_cell_setting monoclinic
_symmetry_space_group_name_Hall 'P 2yb'
_symmetry_space_group_name_H-M 'P 1 21 1'
_atom_sites_solution_hydrogens geom
_atom_sites_solution_primary direct
_atom_sites_solution_secondary difmap
_audit_creation_method SHELXL-97
_cell_angle_alpha 90.00
_cell_angle_beta 91.71(3)
_cell_angle_gamma 90.00
_cell_formula_units_Z 2
_cell_length_a 9.1440(18)
_cell_length_b 8.9795(18)
_cell_length_c 11.155(2)
_cell_measurement_reflns_used 3277
_cell_measurement_temperature 113(2)
_cell_measurement_theta_max 27.912
_cell_measurement_theta_min 1.826
_cell_volume 915.5(3)
_computing_cell_refinement crystalclear
_computing_data_collection crystalclear
_computing_data_reduction crystalclear
_computing_molecular_graphics 'Bruker SHELXTL'
_computing_publication_material 'Bruker SHELXTL'
_computing_structure_refinement 'SHELXL-97 (Sheldrick, 1997)'
_computing_structure_solution 'SHELXS-97 (Sheldrick, 1990)'
_diffrn_ambient_temperature 113(2)
_diffrn_measured_fraction_theta_full 1.000
_diffrn_measured_fraction_theta_max 1.000
_diffrn_measurement_device_type 'rigaku saturn'
_diffrn_measurement_method '\w scans'
_diffrn_radiation_monochromator confocal
_diffrn_radiation_source 'rotating anode'
_diffrn_radiation_type MoK\a
_diffrn_radiation_wavelength 0.71073
_diffrn_reflns_av_R_equivalents 0.0327
_diffrn_reflns_av_sigmaI/netI 0.0526
_diffrn_reflns_limit_h_max 10
_diffrn_reflns_limit_h_min -7
_diffrn_reflns_limit_k_max 10
_diffrn_reflns_limit_k_min -10
_diffrn_reflns_limit_l_max 13
_diffrn_reflns_limit_l_min -13
_diffrn_reflns_number 6823
_diffrn_reflns_theta_full 25.02
_diffrn_reflns_theta_max 25.02
_diffrn_reflns_theta_min 1.83
_diffrn_standards_decay_% 0
_diffrn_standards_interval_count 0
_diffrn_standards_interval_time 0
_diffrn_standards_number 0
_exptl_absorpt_coefficient_mu 0.201
_exptl_absorpt_correction_T_max 0.9763
_exptl_absorpt_correction_T_min 0.9572
_exptl_absorpt_correction_type multi-scan
_exptl_absorpt_process_details crystalclear
_exptl_crystal_density_diffrn 1.351
_exptl_crystal_density_method 'not measured'
_exptl_crystal_F_000 396
_exptl_crystal_size_max 0.22
_exptl_crystal_size_mid 0.20
_exptl_crystal_size_min 0.12
_refine_diff_density_max 0.382
_refine_diff_density_min -0.246
_refine_diff_density_rms 0.045
_refine_ls_abs_structure_details 'Flack H D (1983), Acta Cryst. A39, 876-881'
_refine_ls_abs_structure_Flack -0.01(7)
_refine_ls_extinction_method none
_refine_ls_goodness_of_fit_ref 1.015
_refine_ls_hydrogen_treatment constr
_refine_ls_matrix_type full
_refine_ls_number_parameters 237
_refine_ls_number_reflns 3171
_refine_ls_number_restraints 1
_refine_ls_restrained_S_all 1.014
_refine_ls_R_factor_all 0.0393
_refine_ls_R_factor_gt 0.0328
_refine_ls_shift/su_max 0.000
_refine_ls_shift/su_mean 0.000
_refine_ls_structure_factor_coef Fsqd
_refine_ls_weighting_details 'calc w=1/[\s^2^(Fo^2^)+(0.0468P)^2^+0.0000P] where P=(Fo^2^+2Fc^2^)/3'
_refine_ls_weighting_scheme calc
_refine_ls_wR_factor_gt 0.0784
_refine_ls_wR_factor_ref 0.0810
_reflns_number_gt 2639
_reflns_number_total 3171
_reflns_threshold_expression >2sigma(I)
_cod_data_source_file ol201322w_si_001.cif
_cod_data_source_block 13a
_cod_depositor_comments
;
The following automatic conversions were performed:

'_symmetry_cell_setting' value 'Monoclinic' changed to 'monoclinic'
according to /home/saulius/struct/CIF-dictionaries/cif_core.dic
dictionary named 'cif_core.dic' version 2.4.1 from
2010-06-29.

'_exptl_absorpt_correction_type' value 'MULTI-SCAN'
changed to 'multi-scan' according to
/home/saulius/struct/CIF-dictionaries/cif_core.dic dictionary named
'cif_core.dic' version 2.4.1 from
2010-06-29.

'_refine_ls_hydrogen_treatment' value 'CONSTR' changed
to 'constr' according to
/home/saulius/struct/CIF-dictionaries/cif_core.dic dictionary named
'cif_core.dic' version 2.4.1 from 2010-06-29.

Automatic conversion script
Id: cif_fix_values 1715 2011-07-08 13:25:40Z adriana 
;
_cod_original_sg_symbol_H-M P2(1)
_cod_database_code 1502282

loop_
_symmetry_equiv_pos_as_xyz
'x, y, z'
'-x, y+1/2, -z'

loop_
_atom_site_label
_atom_site_type_symbol
_atom_site_fract_x
_atom_site_fract_y
_atom_site_fract_z
_atom_site_U_iso_or_equiv
_atom_site_adp_type
_atom_site_occupancy
_atom_site_symmetry_multiplicity
_atom_site_calc_flag
_atom_site_refinement_flags
S1 S 0.04939(6) 0.08188(7) 0.97594(5) 0.02598(16) Uani 1 1 d .
O1 O 0.40499(18) 0.4469(2) 1.04302(14) 0.0304(4) Uani 1 1 d .
O2 O 0.49882(16) 0.39135(17) 0.86597(12) 0.0212(4) Uani 1 1 d .
O3 O 0.91938(16) 0.1977(2) 0.55724(13) 0.0256(4) Uani 1 1 d .
O4 O 0.18765(16) 0.32383(18) 0.64266(13) 0.0198(4) Uani 1 1 d .
H4 H 0.1039 0.3224 0.6142 0.030 Uiso 1 1 calc R
C1 C 0.4629(2) 0.2997(3) 0.76046(18) 0.0156(5) Uani 1 1 d .
H1 H 0.4331 0.3644 0.6933 0.019 Uiso 1 1 calc R
C2 C 0.5969(2) 0.2107(3) 0.72716(18) 0.0156(5) Uani 1 1 d .
H2 H 0.6417 0.1694 0.8008 0.019 Uiso 1 1 calc R
C3 C 0.7136(2) 0.3004(3) 0.66239(18) 0.0166(5) Uani 1 1 d .
H3 H 0.6626 0.3631 0.6027 0.020 Uiso 1 1 calc R
C4 C 0.7967(2) 0.1829(3) 0.59476(17) 0.0185(5) Uani 1 1 d .
C5 C 0.7060(2) 0.0445(3) 0.58329(18) 0.0194(5) Uani 1 1 d .
H5A H 0.7543 -0.0377 0.6246 0.023 Uiso 1 1 calc R
H5B H 0.6912 0.0179 0.4995 0.023 Uiso 1 1 calc R
C6 C 0.5585(2) 0.0786(3) 0.64020(16) 0.0142(4) Uani 1 1 d .
H6 H 0.5302 -0.0075 0.6882 0.017 Uiso 1 1 calc R
C7 C 0.4340(2) 0.1140(2) 0.55139(18) 0.0187(5) Uani 1 1 d .
C8 C 0.2832(2) 0.0771(3) 0.59423(16) 0.0178(5) Uani 1 1 d .
H8A H 0.2848 -0.0238 0.6255 0.021 Uiso 1 1 calc R
H8B H 0.2155 0.0786 0.5256 0.021 Uiso 1 1 calc R
C9 C 0.2240(2) 0.1800(2) 0.69042(17) 0.0161(5) Uani 1 1 d .
H9 H 0.1347 0.1352 0.7209 0.019 Uiso 1 1 calc R
C10 C 0.3321(2) 0.2032(3) 0.79637(17) 0.0160(5) Uani 1 1 d .
H10 H 0.3689 0.1057 0.8229 0.019 Uiso 1 1 calc R
C11 C 0.2687(2) 0.2837(3) 0.90428(19) 0.0186(5) Uani 1 1 d .
H11 H 0.1869 0.3466 0.8765 0.022 Uiso 1 1 calc R
C12 C 0.3934(2) 0.3822(3) 0.94850(19) 0.0205(5) Uani 1 1 d .
C13 C 0.8112(3) 0.4020(3) 0.7393(2) 0.0269(6) Uani 1 1 d .
H13A H 0.8578 0.3450 0.8024 0.040 Uiso 1 1 calc R
H13B H 0.7529 0.4791 0.7735 0.040 Uiso 1 1 calc R
H13C H 0.8843 0.4460 0.6905 0.040 Uiso 1 1 calc R
C14 C 0.4549(3) 0.1725(3) 0.44343(19) 0.0222(5) Uani 1 1 d .
H14A H 0.3752 0.1918 0.3920 0.027 Uiso 1 1 calc R
H14B H 0.5491 0.1941 0.4195 0.027 Uiso 1 1 calc R
C15 C 0.2176(2) 0.1837(3) 1.00654(18) 0.0229(5) Uani 1 1 d .
H15A H 0.2046 0.2452 1.0769 0.027 Uiso 1 1 calc R
H15B H 0.2946 0.1126 1.0259 0.027 Uiso 1 1 calc R
C16 C 0.1050(2) -0.0728(3) 0.88908(19) 0.0222(5) Uani 1 1 d .
C17 C 0.2328(3) -0.1516(3) 0.9105(2) 0.0250(6) Uani 1 1 d .
H17 H 0.2963 -0.1244 0.9734 0.030 Uiso 1 1 calc R
C18 C 0.2662(3) -0.2716(3) 0.8380(2) 0.0333(6) Uani 1 1 d .
H18 H 0.3540 -0.3222 0.8510 0.040 Uiso 1 1 calc R
C19 C 0.1708(3) -0.3173(3) 0.7464(2) 0.0407(7) Uani 1 1 d .
H19 H 0.1939 -0.3976 0.6979 0.049 Uiso 1 1 calc R
C20 C 0.0415(3) -0.2415(3) 0.7288(2) 0.0371(7) Uani 1 1 d .
H20 H -0.0252 -0.2734 0.6697 0.045 Uiso 1 1 calc R
C21 C 0.0093(3) -0.1190(3) 0.7975(2) 0.0304(6) Uani 1 1 d .
H21 H -0.0772 -0.0668 0.7824 0.036 Uiso 1 1 calc R

loop_
_atom_site_aniso_label
_atom_site_aniso_U_11
_atom_site_aniso_U_22
_atom_site_aniso_U_33
_atom_site_aniso_U_23
_atom_site_aniso_U_13
_atom_site_aniso_U_12
S1 0.0212(3) 0.0266(3) 0.0306(3) 0.0009(3) 0.0084(2) 0.0007(3)
O1 0.0324(10) 0.0331(11) 0.0257(9) -0.0155(8) 0.0012(7) 0.0020(8)
O2 0.0214(8) 0.0216(9) 0.0205(8) -0.0095(7) -0.0002(7) -0.0006(7)
O3 0.0146(8) 0.0381(11) 0.0243(8) -0.0041(8) 0.0025(6) -0.0027(8)
O4 0.0162(8) 0.0184(9) 0.0246(8) 0.0038(7) -0.0012(6) -0.0001(7)
C1 0.0167(11) 0.0154(12) 0.0148(10) -0.0019(10) -0.0009(9) -0.0003(10)
C2 0.0151(11) 0.0153(12) 0.0163(10) 0.0010(10) -0.0015(8) -0.0009(9)
C3 0.0163(11) 0.0176(13) 0.0161(10) -0.0004(10) 0.0003(9) -0.0034(10)
C4 0.0158(11) 0.0287(14) 0.0108(10) -0.0001(10) -0.0029(8) 0.0019(11)
C5 0.0179(11) 0.0198(13) 0.0202(11) -0.0051(10) -0.0018(9) 0.0042(9)
C6 0.0154(10) 0.0104(11) 0.0169(10) -0.0024(10) 0.0010(8) -0.0009(10)
C7 0.0190(12) 0.0153(13) 0.0217(11) -0.0048(10) 0.0018(9) 0.0001(9)
C8 0.0154(10) 0.0193(12) 0.0184(10) -0.0013(11) -0.0024(8) -0.0055(11)
C9 0.0131(11) 0.0164(12) 0.0188(10) 0.0004(10) 0.0019(9) -0.0023(9)
C10 0.0175(11) 0.0163(12) 0.0144(10) 0.0000(10) 0.0028(9) 0.0013(10)
C11 0.0184(12) 0.0204(13) 0.0170(11) 0.0001(10) 0.0018(9) -0.0005(10)
C12 0.0205(12) 0.0206(13) 0.0204(12) -0.0031(11) 0.0015(9) 0.0061(10)
C13 0.0229(13) 0.0277(15) 0.0304(13) -0.0085(12) 0.0033(10) -0.0069(11)
C14 0.0201(12) 0.0250(14) 0.0213(11) 0.0013(11) -0.0022(9) -0.0027(10)
C15 0.0246(12) 0.0278(15) 0.0166(10) -0.0040(10) 0.0054(9) 0.0030(11)
C16 0.0249(13) 0.0236(14) 0.0184(11) 0.0024(10) 0.0059(10) -0.0068(11)
C17 0.0288(14) 0.0222(15) 0.0240(13) 0.0055(11) 0.0025(10) -0.0010(11)
C18 0.0373(16) 0.0216(15) 0.0418(16) 0.0074(12) 0.0167(12) 0.0020(12)
C19 0.071(2) 0.0235(16) 0.0291(14) -0.0041(12) 0.0249(14) -0.0195(15)
C20 0.0499(18) 0.0344(17) 0.0271(14) 0.0024(12) 0.0003(13) -0.0203(14)
C21 0.0323(14) 0.0324(16) 0.0263(12) 0.0039(12) -0.0028(11) -0.0120(12)

loop_
_atom_type_symbol
_atom_type_description
_atom_type_scat_dispersion_real
_atom_type_scat_dispersion_imag
_atom_type_scat_source
C C 0.0033 0.0016 'International Tables Vol C Tables 4.2.6.8 and 6.1.1.4'
H H 0.0000 0.0000 'International Tables Vol C Tables 4.2.6.8 and 6.1.1.4'
N N 0.0061 0.0033 'International Tables Vol C Tables 4.2.6.8 and 6.1.1.4'
O O 0.0106 0.0060 'International Tables Vol C Tables 4.2.6.8 and 6.1.1.4'
S S 0.1246 0.1234 'International Tables Vol C Tables 4.2.6.8 and 6.1.1.4'

loop_
_geom_angle_atom_site_label_1
_geom_angle_atom_site_label_2
_geom_angle_atom_site_label_3
_geom_angle
C16 S1 C15 103.99(11)
C12 O2 C1 111.37(16)
C9 O4 H4 109.5
O2 C1 C2 109.19(16)
O2 C1 C10 105.34(16)
C2 C1 C10 113.95(19)
O2 C1 H1 109.4
C2 C1 H1 109.4
C10 C1 H1 109.4
C1 C2 C3 114.60(19)
C1 C2 C6 112.48(16)
C3 C2 C6 104.61(16)
C1 C2 H2 108.3
C3 C2 H2 108.3
C6 C2 H2 108.3
C4 C3 C13 113.83(18)
C4 C3 C2 103.59(19)
C13 C3 C2 116.95(17)
C4 C3 H3 107.3
C13 C3 H3 107.3
C2 C3 H3 107.3
O3 C4 C5 125.2(2)
O3 C4 C3 125.2(2)
C5 C4 C3 109.62(18)
C4 C5 C6 106.85(18)
C4 C5 H5A 110.4
C6 C5 H5A 110.4
C4 C5 H5B 110.4
C6 C5 H5B 110.4
H5A C5 H5B 108.6
C7 C6 C5 114.91(16)
C7 C6 C2 113.32(18)
C5 C6 C2 102.89(15)
C7 C6 H6 108.5
C5 C6 H6 108.5
C2 C6 H6 108.5
C14 C7 C8 121.95(19)
C14 C7 C6 123.2(2)
C8 C7 C6 114.90(17)
C7 C8 C9 115.85(18)
C7 C8 H8A 108.3
C9 C8 H8A 108.3
C7 C8 H8B 108.3
C9 C8 H8B 108.3
H8A C8 H8B 107.4
O4 C9 C8 111.56(16)
O4 C9 C10 107.53(17)
C8 C9 C10 112.95(17)
O4 C9 H9 108.2
C8 C9 H9 108.2
C10 C9 H9 108.2
C9 C10 C11 114.81(17)
C9 C10 C1 111.35(17)
C11 C10 C1 104.69(17)
C9 C10 H10 108.6
C11 C10 H10 108.6
C1 C10 H10 108.6
C12 C11 C10 103.44(18)
C12 C11 C15 110.01(17)
C10 C11 C15 115.99(19)
C12 C11 H11 109.0
C10 C11 H11 109.0
C15 C11 H11 109.0
O1 C12 O2 121.3(2)
O1 C12 C11 127.7(2)
O2 C12 C11 111.00(17)
C3 C13 H13A 109.5
C3 C13 H13B 109.5
H13A C13 H13B 109.5
C3 C13 H13C 109.5
H13A C13 H13C 109.5
H13B C13 H13C 109.5
C7 C14 H14A 120.0
C7 C14 H14B 120.0
H14A C14 H14B 120.0
C11 C15 S1 115.47(14)
C11 C15 H15A 108.4
S1 C15 H15A 108.4
C11 C15 H15B 108.4
S1 C15 H15B 108.4
H15A C15 H15B 107.5
C17 C16 C21 119.0(2)
C17 C16 S1 124.13(17)
C21 C16 S1 116.77(19)
C16 C17 C18 119.8(2)
C16 C17 H17 120.1
C18 C17 H17 120.1
C19 C18 C17 121.1(3)
C19 C18 H18 119.5
C17 C18 H18 119.5
C20 C19 C18 118.6(3)
C20 C19 H19 120.7
C18 C19 H19 120.7
C19 C20 C21 120.9(2)
C19 C20 H20 119.6
C21 C20 H20 119.6
C20 C21 C16 120.5(3)
C20 C21 H21 119.8
C16 C21 H21 119.8

loop_
_geom_bond_atom_site_label_1
_geom_bond_atom_site_label_2
_geom_bond_distance
S1 C16 1.776(3)
S1 C15 1.813(2)
O1 C12 1.206(3)
O2 C12 1.355(3)
O2 C1 1.465(2)
O3 C4 1.216(3)
O4 C9 1.433(3)
O4 H4 0.8200
C1 C2 1.519(3)
C1 C10 1.540(3)
C1 H1 0.9800
C2 C3 1.535(3)
C2 C6 1.565(3)
C2 H2 0.9800
C3 C4 1.515(3)
C3 C13 1.522(3)
C3 H3 0.9800
C4 C5 1.497(3)
C5 C6 1.539(3)
C5 H5A 0.9700
C5 H5B 0.9700
C6 C7 1.520(3)
C6 H6 0.9800
C7 C14 1.333(3)
C7 C8 1.510(3)
C8 C9 1.528(3)
C8 H8A 0.9700
C8 H8B 0.9700
C9 C10 1.532(3)
C9 H9 0.9800
C10 C11 1.533(3)
C10 H10 0.9800
C11 C12 1.514(3)
C11 C15 1.535(3)
C11 H11 0.9800
C13 H13A 0.9600
C13 H13B 0.9600
C13 H13C 0.9600
C14 H14A 0.9300
C14 H14B 0.9300
C15 H15A 0.9700
C15 H15B 0.9700
C16 C17 1.381(4)
C16 C21 1.389(3)
C17 C18 1.387(4)
C17 H17 0.9300
C18 C19 1.385(4)
C18 H18 0.9300
C19 C20 1.373(4)
C19 H19 0.9300
C20 C21 1.377(4)
C20 H20 0.9300
C21 H21 0.9300

loop_
_geom_hbond_atom_site_label_D
_geom_hbond_atom_site_label_H
_geom_hbond_atom_site_label_A
_geom_hbond_distance_DH
_geom_hbond_distance_HA
_geom_hbond_distance_DA
_geom_hbond_angle_DHA
_geom_hbond_site_symmetry_A
O4 H4 O3 0.82 2.11 2.841(2) 148.7 1_455

loop_
_geom_torsion_atom_site_label_1
_geom_torsion_atom_site_label_2
_geom_torsion_atom_site_label_3
_geom_torsion_atom_site_label_4
_geom_torsion
C12 O2 C1 C2 -133.89(18)
C12 O2 C1 C10 -11.1(2)
O2 C1 C2 C3 -76.8(2)
C10 C1 C2 C3 165.73(16)
O2 C1 C2 C6 163.86(16)
C10 C1 C2 C6 46.4(2)
C1 C2 C3 C4 -156.62(16)
C6 C2 C3 C4 -32.99(19)
C1 C2 C3 C13 77.3(2)
C6 C2 C3 C13 -159.09(19)
C13 C3 C4 O3 -31.8(3)
C2 C3 C4 O3 -159.81(19)
C13 C3 C4 C5 147.12(18)
C2 C3 C4 C5 19.1(2)
O3 C4 C5 C6 -178.42(18)
C3 C4 C5 C6 2.7(2)
C4 C5 C6 C7 100.8(2)
C4 C5 C6 C2 -22.8(2)
C1 C2 C6 C7 34.9(2)
C3 C2 C6 C7 -90.1(2)
C1 C2 C6 C5 159.60(17)
C3 C2 C6 C5 34.6(2)
C5 C6 C7 C14 -27.2(3)
C2 C6 C7 C14 90.7(2)
C5 C6 C7 C8 152.51(19)
C2 C6 C7 C8 -89.6(2)
C14 C7 C8 C9 -107.4(2)
C6 C7 C8 C9 72.8(3)
C7 C8 C9 O4 71.0(2)
C7 C8 C9 C10 -50.2(3)
O4 C9 C10 C11 66.3(2)
C8 C9 C10 C11 -170.23(19)
O4 C9 C10 C1 -52.5(2)
C8 C9 C10 C1 71.0(2)
O2 C1 C10 C9 143.68(17)
C2 C1 C10 C9 -96.7(2)
O2 C1 C10 C11 19.1(2)
C2 C1 C10 C11 138.71(18)
C9 C10 C11 C12 -141.98(19)
C1 C10 C11 C12 -19.6(2)
C9 C10 C11 C15 97.5(2)
C1 C10 C11 C15 -140.11(18)
C1 O2 C12 O1 178.1(2)
C1 O2 C12 C11 -1.8(2)
C10 C11 C12 O1 -166.0(2)
C15 C11 C12 O1 -41.5(3)
C10 C11 C12 O2 13.9(2)
C15 C11 C12 O2 138.41(19)
C12 C11 C15 S1 169.95(16)
C10 C11 C15 S1 -73.1(2)
C16 S1 C15 C11 80.11(19)
C15 S1 C16 C17 39.7(2)
C15 S1 C16 C21 -143.10(19)
C21 C16 C17 C18 2.4(4)
S1 C16 C17 C18 179.57(18)
C16 C17 C18 C19 -2.3(4)
C17 C18 C19 C20 -0.2(4)
C18 C19 C20 C21 2.5(4)
C19 C20 C21 C16 -2.3(4)
C17 C16 C21 C20 -0.2(4)
S1 C16 C21 C20 -177.53(19)
